data_7214262
loop_
_publ_author_name
'Zhang, Xiutang'
'Fan, Liming'
'Zhang, Wei'
'Fan, Weiliu'
'Sun, Liming'
'Zhao, Xian'

_publ_section_title
;
 Syntheses, structures, and magnetic properties of five coordination
 polymers constructed from biphenyl-3,4&#x2032;,5-tricarboxylic acid and
 (bis)imidazole linkers
;
_journal_issue 15
_journal_name_full CrystEngComm
_journal_page_first 3203
_journal_paper_doi 10.1039/c3ce42565g
_journal_volume 16
_journal_year 2014
_chemical_formula_sum 'C120 H88 Mn5 N20 O22 S2'
_chemical_formula_weight 2500.92
_chemical_name_systematic
; 
 ? 
;
_space_group_IT_number 2
_symmetry_cell_setting triclinic
_symmetry_space_group_name_Hall '-P 1'
_symmetry_space_group_name_H-M 'P -1'
_atom_sites_solution_hydrogens geom
_atom_sites_solution_primary direct
_atom_sites_solution_secondary difmap
_audit_creation_method SHELXL-97
_cell_angle_alpha 77.205(4)
_cell_angle_beta 70.985(4)
_cell_angle_gamma 83.344(4)
_cell_formula_units_Z 1
_cell_length_a 12.150(3)
_cell_length_b 13.422(3)
_cell_length_c 17.825(4)
_cell_measurement_reflns_used 2984
_cell_measurement_temperature 296(2)
_cell_measurement_theta_max 26.49
_cell_measurement_theta_min 2.46
_cell_volume 2677.0(11)
_computing_cell_refinement 'Bruker SMART'
_computing_data_collection 'Bruker SMART'
_computing_data_reduction 'Bruker SAINT'
_computing_molecular_graphics 'Bruker SHELXTL'
_computing_publication_material 'Bruker SHELXTL'
_computing_structure_refinement 'SHELXL-97 (Sheldrick, 1997)'
_computing_structure_solution 'SHELXS-97 (Sheldrick, 1990)'
_diffrn_ambient_temperature 296(2)
_diffrn_measured_fraction_theta_full 0.973
_diffrn_measured_fraction_theta_max 0.973
_diffrn_measurement_device_type 'CCD area detector'
_diffrn_measurement_method 'phi and omega scans'
_diffrn_radiation_monochromator graphite
_diffrn_radiation_source 'fine-focus sealed tube'
_diffrn_radiation_type MoK\a
_diffrn_radiation_wavelength 0.71073
_diffrn_reflns_av_R_equivalents 0.0342
_diffrn_reflns_av_sigmaI/netI 0.0720
_diffrn_reflns_limit_h_max 10
_diffrn_reflns_limit_h_min -14
_diffrn_reflns_limit_k_max 15
_diffrn_reflns_limit_k_min -15
_diffrn_reflns_limit_l_max 21
_diffrn_reflns_limit_l_min -21
_diffrn_reflns_number 13563
_diffrn_reflns_theta_full 25.00
_diffrn_reflns_theta_max 25.00
_diffrn_reflns_theta_min 1.79
_diffrn_standards_number 0
_exptl_absorpt_coefficient_mu 0.699
_exptl_absorpt_correction_T_max 0.8283
_exptl_absorpt_correction_T_min 0.7532
_exptl_absorpt_correction_type multi-scan
_exptl_absorpt_process_details '(SADABS; Bruker, 2001)'
_exptl_crystal_colour orange
_exptl_crystal_density_diffrn 1.551
_exptl_crystal_density_method 'not measured'
_exptl_crystal_description block
_exptl_crystal_F_000 1281
_exptl_crystal_size_max 0.43
_exptl_crystal_size_mid 0.31
_exptl_crystal_size_min 0.28
_refine_diff_density_max 1.457
_refine_diff_density_min -1.098
_refine_diff_density_rms 0.104
_refine_ls_extinction_method none
_refine_ls_goodness_of_fit_ref 1.000
_refine_ls_hydrogen_treatment mixed
_refine_ls_matrix_type full
_refine_ls_number_parameters 802
_refine_ls_number_reflns 9187
_refine_ls_number_restraints 115
_refine_ls_restrained_S_all 1.005
_refine_ls_R_factor_all 0.1185
_refine_ls_R_factor_gt 0.0690
_refine_ls_shift/su_max 0.001
_refine_ls_shift/su_mean 0.000
_refine_ls_structure_factor_coef Fsqd
_refine_ls_weighting_details 'calc w=1/[\s^2^(Fo^2^)+(0.1504P)^2^+3.1548P] where P=(Fo^2^+2Fc^2^)/3'
_refine_ls_weighting_scheme calc
_refine_ls_wR_factor_gt 0.1102
_refine_ls_wR_factor_ref 0.1581
_reflns_number_gt 5349
_reflns_number_total 9187
_reflns_threshold_expression >2sigma(I)
_cod_data_source_file c3ce42565g.cif
_cod_data_source_block z
_cod_depositor_comments
;
The following automatic conversions were performed:

'_symmetry_cell_setting' value 'Triclinic' changed to 'triclinic'
according to
/usr/data/users/saulius/crontab/automatic-downloads/current/RSC/lib/dictionaries/cif_core.dic
dictionary named 'cif_core.dic' version 2.4.2 from 2011-04-26.

Automatic conversion script
Id: cif_fix_values 2281 2013-09-26 08:29:07Z andrius 
;
_cod_original_cell_volume 2676.8(10)
_cod_original_sg_symbol_H-M P-1
_cod_database_code 7214262

loop_
_symmetry_equiv_pos_as_xyz
'x, y, z'
'-x, -y, -z'

loop_
_atom_site_label
_atom_site_type_symbol
_atom_site_fract_x
_atom_site_fract_y
_atom_site_fract_z
_atom_site_U_iso_or_equiv
_atom_site_adp_type
_atom_site_occupancy
_atom_site_symmetry_multiplicity
_atom_site_calc_flag
_atom_site_refinement_flags
Mn1 Mn 0.5000 0.5000 0.5000 0.0682(2) Uani 1 2 d S
Mn2 Mn 0.07540(4) 0.75462(3) 0.75000(2) 0.05560(12) Uani 1 1 d .
Mn3 Mn 0.37884(5) 0.76159(3) 0.58420(2) 0.06627(15) Uani 1 1 d .
S1 S 0.24937(8) 0.57571(5) 0.64670(4) 0.0626(2) Uani 1 1 d .
O1 O 0.29925(19) 0.90307(13) 0.62130(10) 0.0638(6) Uani 1 1 d .
O1W O -0.0239(2) 0.61867(15) 0.76480(12) 0.0948(8) Uani 1 1 d .
H1WA H -0.0826 0.6280 0.8020 0.114 Uiso 1 1 d R
H1WB H -0.0364 0.6100 0.7242 0.114 Uiso 1 1 d R
O2 O 0.16358(18) 0.88524(14) 0.74319(10) 0.0732(6) Uani 1 1 d .
O3 O 0.4470(2) 1.24809(15) 0.49506(10) 0.0830(7) Uani 1 1 d .
O4 O 0.4210(2) 1.36332(14) 0.57295(11) 0.0920(8) Uani 1 1 d .
O5 O 0.08252(18) 1.19807(14) 1.15867(9) 0.0586(6) Uani 1 1 d .
O6 O 0.16973(16) 1.34538(14) 1.09916(10) 0.0558(6) Uani 1 1 d .
O7 O 0.2672(2) 0.50250(14) 0.71484(10) 0.0686(7) Uani 1 1 d .
O8 O 0.1565(2) 0.54934(16) 0.62086(12) 0.0913(8) Uani 1 1 d .
O9 O 0.22146(19) 0.68103(13) 0.66734(10) 0.0627(6) Uani 1 1 d .
O10 O 0.3619(2) 0.59232(13) 0.57837(10) 0.0726(7) Uani 1 1 d .
N1 N 0.13849(19) 0.68276(16) 0.85963(12) 0.0514(7) Uani 1 1 d .
N2 N 0.11341(17) 0.66355(15) 0.98920(11) 0.0411(6) Uani 1 1 d .
N3 N -0.0237(2) 0.8211(2) 1.53124(13) 0.07941(19) Uani 1 1 d U
N4 N 0.0088(2) 0.8201(2) 1.64560(13) 0.07818(19) Uani 1 1 d U
N5 N 0.4718(3) 0.75263(18) 0.67417(12) 0.0705(9) Uani 1 1 d .
N6 N 0.5123(2) 0.78194(17) 0.77962(11) 0.0556(7) Uani 1 1 d .
N7 N 0.3658(3) 0.88052(18) 1.33889(12) 0.0778(10) Uani 1 1 d .
N8 N 0.3393(3) 0.83815(19) 1.47014(13) 0.0946(12) Uani 1 1 d .
N9 N 0.3986(3) 0.51474(18) 0.41176(12) 0.0723(9) Uani 1 1 d .
N10 N 0.3796(2) 0.51529(18) 0.29255(12) 0.0597(8) Uani 1 1 d .
C1 C 0.1473(2) 0.5815(2) 0.89045(14) 0.0481(8) Uani 1 1 d .
H1 H 0.1621 0.5296 0.8609 0.058 Uiso 1 1 calc R
C2 C 0.1310(2) 0.5672(2) 0.97107(14) 0.0476(8) Uani 1 1 d .
H2 H 0.1315 0.5052 1.0067 0.057 Uiso 1 1 calc R
C3 C 0.1187(2) 0.7301(2) 0.91951(13) 0.0486(8) Uani 1 1 d .
H3 H 0.1094 0.8007 0.9147 0.058 Uiso 1 1 calc R
C4 C 0.0890(2) 0.68764(19) 1.06780(13) 0.0423(7) Uani 1 1 d .
C5 C 0.0264(2) 0.62234(19) 1.13528(13) 0.0452(7) Uani 1 1 d .
H5 H 0.0004 0.5625 1.1300 0.054 Uiso 1 1 calc R
C6 C 0.0021(2) 0.6454(2) 1.21108(14) 0.0531(8) Uani 1 1 d .
H6 H -0.0411 0.6012 1.2565 0.064 Uiso 1 1 calc R
C7 C 0.0414(2) 0.7338(2) 1.22040(14) 0.0474(8) Uani 1 1 d .
C8 C 0.1028(3) 0.7978(2) 1.15209(16) 0.0646(9) Uani 1 1 d .
H8 H 0.1289 0.8579 1.1568 0.078 Uiso 1 1 calc R
C9 C 0.1272(3) 0.7752(2) 1.07578(15) 0.0674(9) Uani 1 1 d .
H9 H 0.1694 0.8197 1.0302 0.081 Uiso 1 1 calc R
C11 C -0.0042(4) 0.6777(3) 1.37478(19) 0.0905(2) Uani 0.50 1 d PDU
H11A H -0.0192 0.6092 1.3743 0.109 Uiso 0.50 1 d PR
C11A C -0.10167(15) 0.75323(14) 1.44044(9) 0.0904(2) Uani 0.50 1 d PGDU
H11B H -0.1734 0.7370 1.4830 0.108 Uiso 0.50 1 d PR
C12A C -0.08577(18) 0.73286(18) 1.36437(10) 0.0903(2) Uani 0.50 1 d PGDU
H12A H -0.1470 0.7040 1.3542 0.108 Uiso 0.50 1 d PR
C10 C 0.0188(2) 0.7543(2) 1.30301(10) 0.0567(9) Uani 1 1 d G
C14A C 0.10740(18) 0.7960(3) 1.31772(13) 0.0622(2) Uani 0.50 1 d PGU
H14A H 0.1796 0.8108 1.2753 0.075 Uiso 0.50 1 d PR
C15A C 0.09150(19) 0.8164(3) 1.39379(14) 0.0622(2) Uani 0.50 1 d PGU
H15A H 0.1527 0.8453 1.4040 0.075 Uiso 0.50 1 d PR
C13 C -0.01303(18) 0.79502(19) 1.45515(11) 0.0789(12) Uani 1 1 d GD
C12 C -0.0166(4) 0.6991(3) 1.4482(2) 0.0907(2) Uani 0.50 1 d PDU
H12B H -0.0334 0.6427 1.4934 0.109 Uiso 0.50 1 d PR
C14 C 0.0020(5) 0.8932(5) 1.3830(3) 0.0621(2) Uani 0.50 1 d PU
H14B H 0.0003 0.9618 1.3912 0.074 Uiso 0.50 1 d PR
C15 C 0.0178(5) 0.8681(5) 1.3074(3) 0.0621(2) Uani 0.50 1 d PU
H15B H 0.0270 0.9204 1.2596 0.075 Uiso 0.50 1 d PR
C16 C -0.1312(3) 0.8346(4) 1.5880(2) 0.0791(2) Uani 0.50 1 d PDU
H16 H -0.2061 0.8425 1.5795 0.095 Uiso 0.50 1 d PR
C17 C -0.1089(3) 0.8355(4) 1.6613(2) 0.0787(2) Uani 0.50 1 d PRDU
H17 H -0.1651 0.8460 1.7115 0.094 Uiso 0.50 1 d PR
C16A C -0.0638(6) 0.9378(6) 1.5465(3) 0.0793(2) Uani 0.50 1 d PU
H16A H -0.0881 0.9965 1.5127 0.095 Uiso 0.50 1 d PR
C17A C -0.0505(6) 0.9271(6) 1.6238(3) 0.0788(2) Uani 0.50 1 d PU
H17A H -0.0747 0.9774 1.6575 0.095 Uiso 0.50 1 d PR
C18 C 0.0427(2) 0.7851(3) 1.57788(15) 0.0788(2) Uani 1 1 d DU
H18 H 0.1066 0.7398 1.5643 0.095 Uiso 1 1 calc R
C19 C 0.4286(3) 0.7778(2) 0.74646(14) 0.0642(10) Uani 1 1 d .
H19 H 0.3497 0.7910 0.7713 0.077 Uiso 1 1 calc R
C20 C 0.5896(4) 0.7398(2) 0.66301(16) 0.0826(13) Uani 1 1 d .
H20 H 0.6441 0.7217 0.6171 0.099 Uiso 1 1 calc R
C21 C 0.6162(3) 0.7563(2) 0.72576(16) 0.0688(11) Uani 1 1 d .
H21 H 0.6899 0.7515 0.7320 0.083 Uiso 1 1 calc R
C22 C 0.4936(2) 0.8059(2) 0.85743(14) 0.0474(8) Uani 1 1 d .
C23 C 0.5623(2) 0.7545(2) 0.90367(15) 0.0509(9) Uani 1 1 d .
H23 H 0.6218 0.7080 0.8838 0.061 Uiso 1 1 calc R
C24 C 0.5401(2) 0.7742(2) 0.97963(15) 0.0542(8) Uani 1 1 d .
H24 H 0.5865 0.7403 1.0107 0.065 Uiso 1 1 calc R
C25 C 0.4514(2) 0.8424(2) 1.01252(13) 0.0447(7) Uani 1 1 d .
C26 C 0.3894(2) 0.8972(2) 0.96234(14) 0.0492(8) Uani 1 1 d .
H26 H 0.3335 0.9473 0.9806 0.059 Uiso 1 1 calc R
C27 C 0.4096(2) 0.8785(2) 0.88505(14) 0.0534(9) Uani 1 1 d .
H27 H 0.3665 0.9149 0.8524 0.064 Uiso 1 1 calc R
C28 C 0.4264(2) 0.8540(2) 1.09719(13) 0.0468(8) Uani 1 1 d .
C29 C 0.4562(3) 0.7763(2) 1.15205(16) 0.0721(11) Uani 1 1 d .
H29 H 0.4889 0.7151 1.1362 0.086 Uiso 1 1 calc R
C30 C 0.4385(3) 0.7867(2) 1.23096(16) 0.0835(12) Uani 1 1 d .
H30 H 0.4647 0.7345 1.2660 0.100 Uiso 1 1 calc R
C31 C 0.3846(3) 0.8707(2) 1.25730(15) 0.0675(10) Uani 1 1 d .
C32 C 0.3507(3) 0.9522(2) 1.20369(14) 0.0573(9) Uani 1 1 d .
H32 H 0.3148 1.0116 1.2211 0.069 Uiso 1 1 calc R
C33 C 0.3716(2) 0.9427(2) 1.12447(14) 0.0534(9) Uani 1 1 d .
H33 H 0.3488 0.9962 1.0887 0.064 Uiso 1 1 calc R
C34 C 0.3619(4) 0.9688(2) 1.36553(17) 0.0904(14) Uani 1 1 d .
H34 H 0.3693 1.0348 1.3347 0.108 Uiso 1 1 calc R
C35 C 0.3452(4) 0.9410(2) 1.44563(18) 0.1002(15) Uani 1 1 d .
H35 H 0.3386 0.9863 1.4797 0.120 Uiso 1 1 calc R
C36 C 0.3534(4) 0.8035(3) 1.40398(17) 0.1009(15) Uani 1 1 d .
H36 H 0.3548 0.7346 1.4022 0.121 Uiso 1 1 calc R
C37 C 0.2839(4) 0.5155(3) 0.41834(18) 0.0931(15) Uani 1 1 d .
H37 H 0.2228 0.5155 0.4661 0.112 Uiso 1 1 calc R
C38 C 0.2714(4) 0.5165(3) 0.34620(19) 0.0908(15) Uani 1 1 d .
H38 H 0.2015 0.5177 0.3352 0.109 Uiso 1 1 calc R
C39 C 0.4552(3) 0.5140(2) 0.33447(14) 0.0620(9) Uani 1 1 d .
H39 H 0.5359 0.5128 0.3120 0.074 Uiso 1 1 calc R
C40 C 0.4149(2) 0.5101(2) 0.20904(14) 0.0504(8) Uani 1 1 d .
C41 C 0.5265(2) 0.4812(2) 0.16902(15) 0.0556(9) Uani 1 1 d .
H41 H 0.5813 0.4634 0.1966 0.067 Uiso 1 1 calc R
C42 C 0.5582(2) 0.4783(2) 0.08755(14) 0.0530(8) Uani 1 1 d .
H42 H 0.6347 0.4588 0.0614 0.064 Uiso 1 1 calc R
C43 C 0.4818(2) 0.5028(2) 0.04430(13) 0.0445(8) Uani 1 1 d .
C44 C 0.3706(3) 0.5303(3) 0.08511(16) 0.0804(12) Uani 1 1 d .
H44 H 0.3164 0.5477 0.0570 0.096 Uiso 1 1 calc R
C45 C 0.3348(3) 0.5334(3) 0.16685(16) 0.0799(12) Uani 1 1 d .
H45 H 0.2576 0.5509 0.1931 0.096 Uiso 1 1 calc R
C46 C 0.2403(2) 0.93426(18) 0.68454(13) 0.0483(8) Uani 1 1 d .
C47 C 0.2635(2) 1.03778(17) 0.69267(12) 0.0350(6) Uani 1 1 d .
C48 C 0.2247(2) 1.06519(17) 0.76865(12) 0.0390(7) Uani 1 1 d .
H48 H 0.1817 1.0197 0.8131 0.047 Uiso 1 1 calc R
C49 C 0.2493(2) 1.15929(17) 0.77920(12) 0.0384(7) Uani 1 1 d .
C50 C 0.3046(3) 1.22816(18) 0.71058(13) 0.0534(8) Uani 1 1 d .
H50 H 0.3171 1.2931 0.7155 0.064 Uiso 1 1 calc R
C51 C 0.3419(3) 1.20275(18) 0.63421(13) 0.0495(8) Uani 1 1 d .
C52 C 0.3251(2) 1.10596(17) 0.62589(13) 0.0396(7) Uani 1 1 d .
H52 H 0.3550 1.0870 0.5757 0.048 Uiso 1 1 calc R
C53 C 0.4078(3) 1.2778(2) 0.56227(14) 0.0712(10) Uani 1 1 d .
C54 C 0.2178(2) 1.18342(17) 0.86155(12) 0.0377(7) Uani 1 1 d .
C55 C 0.1700(3) 1.11331(19) 0.93113(14) 0.0533(9) Uani 1 1 d .
H55 H 0.1543 1.0489 0.9270 0.064 Uiso 1 1 calc R
C56 C 0.1448(3) 1.1367(2) 1.00772(14) 0.0544(9) Uani 1 1 d .
H56 H 0.1116 1.0881 1.0535 0.065 Uiso 1 1 calc R
C57 C 0.1682(2) 1.23056(19) 1.01666(13) 0.0425(7) Uani 1 1 d .
C58 C 0.2158(2) 1.30191(18) 0.94666(13) 0.0436(7) Uani 1 1 d .
H58 H 0.2325 1.3658 0.9512 0.052 Uiso 1 1 calc R
C59 C 0.2390(2) 1.28033(17) 0.87084(13) 0.0415(7) Uani 1 1 d .
H59 H 0.2689 1.3303 0.8252 0.050 Uiso 1 1 calc R
C60 C 0.1369(2) 1.26057(19) 1.09849(13) 0.0441(7) Uani 1 1 d .

loop_
_atom_site_aniso_label
_atom_site_aniso_U_11
_atom_site_aniso_U_22
_atom_site_aniso_U_33
_atom_site_aniso_U_23
_atom_site_aniso_U_13
_atom_site_aniso_U_12
Mn1 0.1584(5) 0.0284(2) 0.0146(2) -0.00638(18) -0.0113(3) -0.0336(3)
Mn2 0.1052(3) 0.04247(18) 0.01699(15) -0.01041(13) -0.00243(16) -0.03492(18)
Mn3 0.1484(4) 0.02951(18) 0.01650(15) -0.00927(13) -0.00962(19) -0.0246(2)
S1 0.1341(6) 0.0285(3) 0.0250(3) -0.0103(2) -0.0148(3) -0.0215(3)
O1 0.1285(15) 0.0343(8) 0.0238(7) -0.0162(6) -0.0051(8) -0.0186(9)
O1W 0.1345(16) 0.0739(11) 0.0542(11) -0.0447(9) 0.0389(11) -0.0573(11)
O2 0.1321(14) 0.0559(9) 0.0260(8) -0.0120(7) 0.0034(9) -0.0568(9)
O3 0.1656(17) 0.0586(10) 0.0165(8) -0.0129(7) 0.0042(9) -0.0570(10)
O4 0.2016(19) 0.0422(9) 0.0231(8) -0.0089(7) -0.0025(10) -0.0594(11)
O5 0.1047(13) 0.0454(10) 0.0206(7) -0.0136(7) -0.0082(8) -0.0032(10)
O6 0.0720(11) 0.0601(10) 0.0342(8) -0.0277(7) 0.0022(7) -0.0187(8)
O7 0.1279(16) 0.0351(9) 0.0280(9) -0.0016(8) -0.0055(9) -0.0090(10)
O8 0.1741(17) 0.0529(11) 0.0663(11) -0.0132(9) -0.0519(10) -0.0353(11)
O9 0.1260(14) 0.0318(8) 0.0313(8) -0.0127(7) -0.0167(8) -0.0177(9)
O10 0.1559(17) 0.0280(8) 0.0248(8) -0.0121(7) -0.0051(10) -0.0223(10)
N1 0.0757(13) 0.0485(11) 0.0294(9) -0.0156(8) -0.0042(9) -0.0205(10)
N2 0.0530(11) 0.0444(10) 0.0282(8) -0.0155(8) -0.0073(7) -0.0104(9)
N3 0.1029(3) 0.1087(3) 0.0357(3) -0.0359(3) -0.0207(3) -0.0007(3)
N4 0.1028(3) 0.1070(3) 0.0345(3) -0.0358(3) -0.0210(3) -0.0013(3)
N5 0.137(2) 0.0470(13) 0.0243(9) -0.0145(9) -0.0159(11) -0.0031(13)
N6 0.0922(15) 0.0542(12) 0.0224(8) -0.0188(8) -0.0151(9) 0.0032(11)
N7 0.169(2) 0.0390(12) 0.0243(9) -0.0085(9) -0.0274(11) -0.0051(14)
N8 0.214(3) 0.0431(13) 0.0255(10) -0.0123(9) -0.0306(13) -0.0101(17)
N9 0.147(2) 0.0405(12) 0.0272(10) -0.0107(9) -0.0160(11) -0.0204(13)
N10 0.0983(16) 0.0539(13) 0.0258(9) -0.0137(9) -0.0157(9) 0.0022(12)
C1 0.0598(14) 0.0501(13) 0.0336(11) -0.0208(10) -0.0015(10) -0.0129(11)
C2 0.0602(15) 0.0460(13) 0.0357(11) -0.0122(10) -0.0088(10) -0.0085(12)
C3 0.0773(16) 0.0427(13) 0.0253(10) -0.0078(9) -0.0086(10) -0.0197(11)
C4 0.0594(14) 0.0453(13) 0.0244(9) -0.0140(9) -0.0089(9) -0.0086(11)
C5 0.0655(14) 0.0423(12) 0.0303(10) -0.0122(9) -0.0116(9) -0.0121(11)
C6 0.0833(16) 0.0505(14) 0.0230(10) -0.0024(10) -0.0097(10) -0.0223(13)
C7 0.0579(14) 0.0572(15) 0.0292(10) -0.0130(10) -0.0126(9) -0.0050(12)
C8 0.0942(18) 0.0616(15) 0.0425(13) -0.0236(11) -0.0084(12) -0.0333(13)
C9 0.0998(18) 0.0727(16) 0.0282(12) -0.0151(11) -0.0003(12) -0.0453(13)
C11 0.1251(3) 0.1076(3) 0.0367(3) -0.0345(3) 0.0034(3) -0.0417(3)
C11A 0.1249(3) 0.1077(3) 0.0366(3) -0.0345(3) 0.0033(3) -0.0418(3)
C12A 0.1248(3) 0.1076(3) 0.0366(3) -0.0347(3) 0.0034(3) -0.0419(3)
C10 0.0659(15) 0.0790(18) 0.0310(11) -0.0231(11) -0.0125(10) -0.0101(14)
C14A 0.0879(3) 0.0662(3) 0.0393(3) -0.0211(3) -0.0194(3) -0.0110(3)
C15A 0.0879(3) 0.0661(3) 0.0394(3) -0.0210(3) -0.0195(3) -0.0110(3)
C13 0.0682(18) 0.147(3) 0.0253(11) -0.0342(14) -0.0071(11) -0.0070(19)
C12 0.1254(4) 0.1077(3) 0.0369(3) -0.0343(3) 0.0033(3) -0.0417(3)
C14 0.0880(3) 0.0660(3) 0.0392(3) -0.0210(3) -0.0196(3) -0.0109(3)
C15 0.0881(3) 0.0661(3) 0.0391(3) -0.0209(3) -0.0196(3) -0.0109(3)
C16 0.1028(3) 0.1082(3) 0.0353(3) -0.0358(3) -0.0207(3) -0.0007(3)
C17 0.1028(3) 0.1076(3) 0.0351(3) -0.0357(3) -0.0208(3) -0.0009(3)
C16A 0.1030(3) 0.1082(3) 0.0355(3) -0.0356(3) -0.0207(3) -0.0006(3)
C17A 0.1029(3) 0.1076(3) 0.0351(3) -0.0357(3) -0.0208(3) -0.0008(3)
C18 0.1035(3) 0.1072(3) 0.0349(3) -0.0356(3) -0.0211(3) -0.0006(3)
C19 0.104(2) 0.0643(17) 0.0241(11) -0.0136(11) -0.0144(12) -0.0080(16)
C20 0.154(3) 0.0560(17) 0.0271(12) -0.0266(11) -0.0087(15) 0.0182(19)
C21 0.102(2) 0.0612(18) 0.0312(13) -0.0187(12) -0.0035(14) 0.0135(17)
C22 0.0639(15) 0.0499(14) 0.0308(10) -0.0209(10) -0.0098(10) -0.0006(12)
C23 0.0622(15) 0.0495(15) 0.0397(12) -0.0156(11) -0.0122(11) 0.0056(13)
C24 0.0705(15) 0.0590(16) 0.0422(11) -0.0172(11) -0.0276(10) 0.0047(13)
C25 0.0602(14) 0.0506(13) 0.0271(10) -0.0146(9) -0.0113(9) -0.0107(11)
C26 0.0625(15) 0.0537(14) 0.0334(11) -0.0214(10) -0.0136(10) 0.0101(12)
C27 0.0725(16) 0.0618(16) 0.0311(10) -0.0167(11) -0.0225(10) 0.0098(14)
C28 0.0691(14) 0.0526(14) 0.0220(9) -0.0101(9) -0.0137(9) -0.0122(12)
C29 0.132(2) 0.0504(16) 0.0385(12) -0.0209(11) -0.0294(13) 0.0086(17)
C30 0.174(3) 0.0482(16) 0.0336(12) -0.0134(12) -0.0422(14) 0.0149(19)
C31 0.132(2) 0.0448(14) 0.0282(11) -0.0145(10) -0.0213(12) -0.0124(15)
C32 0.0973(19) 0.0428(14) 0.0315(11) -0.0107(10) -0.0152(12) -0.0100(13)
C33 0.0822(17) 0.0495(14) 0.0282(11) -0.0126(10) -0.0123(11) -0.0065(13)
C34 0.191(3) 0.0402(16) 0.0370(14) -0.0096(12) -0.0315(17) -0.001(2)
C35 0.228(4) 0.0387(15) 0.0399(13) -0.0179(12) -0.0445(17) 0.000(2)
C36 0.229(4) 0.0444(16) 0.0325(13) -0.0110(12) -0.0362(17) -0.023(2)
C37 0.137(3) 0.100(2) 0.0335(14) -0.0341(15) -0.0046(17) 0.005(2)
C38 0.097(2) 0.127(3) 0.0381(15) -0.0291(18) -0.0033(15) 0.008(2)
C39 0.121(2) 0.0419(14) 0.0234(11) -0.0096(10) -0.0156(12) -0.0186(14)
C40 0.0761(16) 0.0494(14) 0.0262(10) -0.0136(10) -0.0146(10) 0.0038(13)
C41 0.0656(15) 0.0721(18) 0.0350(11) -0.0180(12) -0.0218(10) 0.0059(14)
C42 0.0557(14) 0.0739(17) 0.0346(11) -0.0215(11) -0.0160(10) 0.0027(13)
C43 0.0512(14) 0.0509(14) 0.0315(11) -0.0144(10) -0.0105(10) 0.0030(12)
C44 0.0690(17) 0.139(3) 0.0427(13) -0.0429(15) -0.0252(11) 0.0298(19)
C45 0.0702(19) 0.133(3) 0.0367(13) -0.0393(15) -0.0106(12) 0.0197(19)
C46 0.0944(17) 0.0290(11) 0.0227(10) -0.0113(8) -0.0116(10) -0.0149(11)
C47 0.0515(12) 0.0325(11) 0.0201(9) -0.0128(8) -0.0019(8) -0.0099(9)
C48 0.0641(14) 0.0291(11) 0.0202(9) -0.0113(8) -0.0021(9) -0.0077(10)
C49 0.0625(14) 0.0274(11) 0.0219(9) -0.0137(8) -0.0045(9) 0.0037(10)
C50 0.1128(19) 0.0239(10) 0.0206(10) -0.0095(8) -0.0085(11) -0.0179(12)
C51 0.0950(18) 0.0273(11) 0.0222(10) -0.0099(9) -0.0067(11) -0.0108(12)
C52 0.0633(14) 0.0309(11) 0.0230(9) -0.0163(8) -0.0021(9) -0.0073(10)
C53 0.148(2) 0.0442(13) 0.0183(10) -0.0121(9) -0.0054(12) -0.0415(14)
C54 0.0607(14) 0.0305(11) 0.0235(9) -0.0136(8) -0.0113(9) 0.0024(10)
C55 0.1007(19) 0.0275(11) 0.0277(11) -0.0121(9) -0.0081(11) -0.0088(12)
C56 0.0971(19) 0.0354(13) 0.0241(11) -0.0093(10) -0.0073(11) -0.0040(13)
C57 0.0611(14) 0.0430(13) 0.0247(10) -0.0169(9) -0.0100(9) 0.0025(11)
C58 0.0669(15) 0.0339(11) 0.0324(10) -0.0178(9) -0.0105(10) -0.0040(11)
C59 0.0625(14) 0.0308(11) 0.0276(10) -0.0119(9) -0.0030(10) -0.0077(10)
C60 0.0635(14) 0.0453(13) 0.0251(10) -0.0187(9) -0.0091(9) 0.0002(11)

loop_
_atom_type_symbol
_atom_type_description
_atom_type_scat_dispersion_real
_atom_type_scat_dispersion_imag
_atom_type_scat_source
C C 0.0033 0.0016 'International Tables Vol C Tables 4.2.6.8 and 6.1.1.4'
H H 0.0000 0.0000 'International Tables Vol C Tables 4.2.6.8 and 6.1.1.4'
Mn Mn 0.3368 0.7283 'International Tables Vol C Tables 4.2.6.8 and 6.1.1.4'
N N 0.0061 0.0033 'International Tables Vol C Tables 4.2.6.8 and 6.1.1.4'
O O 0.0106 0.0060 'International Tables Vol C Tables 4.2.6.8 and 6.1.1.4'
S S 0.1246 0.1234 'International Tables Vol C Tables 4.2.6.8 and 6.1.1.4'

loop_
_geom_angle_atom_site_label_1
_geom_angle_atom_site_label_2
_geom_angle_atom_site_label_3
_geom_angle
_geom_angle_site_symmetry_1
_geom_angle_site_symmetry_3
O4 Mn1 O4 180.000(1) 2_676 1_545
O4 Mn1 O10 89.83(7) 2_676 2_666
O4 Mn1 O10 90.17(7) 1_545 2_666
O4 Mn1 O10 90.17(7) 2_676 .
O4 Mn1 O10 89.83(7) 1_545 .
O10 Mn1 O10 180.000(1) 2_666 .
O4 Mn1 N9 93.82(9) 2_676 2_666
O4 Mn1 N9 86.18(9) 1_545 2_666
O10 Mn1 N9 91.95(9) 2_666 2_666
O10 Mn1 N9 88.05(9) . 2_666
O4 Mn1 N9 86.18(9) 2_676 .
O4 Mn1 N9 93.82(9) 1_545 .
O10 Mn1 N9 88.05(9) 2_666 .
O10 Mn1 N9 91.95(9) . .
N9 Mn1 N9 180.000(1) 2_666 .
O2 Mn2 O9 96.70(8) . .
O2 Mn2 O5 92.35(7) . 2_577
O9 Mn2 O5 170.18(7) . 2_577
O2 Mn2 O1W 176.46(7) . .
O9 Mn2 O1W 86.42(8) . .
O5 Mn2 O1W 84.43(8) 2_577 .
O2 Mn2 N4 96.32(10) . 1_554
O9 Mn2 N4 88.32(9) . 1_554
O5 Mn2 N4 94.48(8) 2_577 1_554
O1W Mn2 N4 85.42(10) . 1_554
O2 Mn2 N1 85.71(8) . .
O9 Mn2 N1 92.30(8) . .
O5 Mn2 N1 84.57(7) 2_577 .
O1W Mn2 N1 92.51(9) . .
N4 Mn2 N1 177.80(9) 1_554 .
O3 Mn3 O1 122.12(8) 2_676 .
O3 Mn3 N5 81.87(9) 2_676 .
O1 Mn3 N5 85.27(9) . .
O3 Mn3 O9 148.26(7) 2_676 .
O1 Mn3 O9 89.26(7) . .
N5 Mn3 O9 97.51(8) . .
O3 Mn3 N8 83.53(10) 2_676 1_554
O1 Mn3 N8 81.91(9) . 1_554
N5 Mn3 N8 151.42(11) . 1_554
O9 Mn3 N8 107.71(11) . 1_554
O3 Mn3 O10 87.81(8) 2_676 .
O1 Mn3 O10 149.71(8) . .
N5 Mn3 O10 105.34(9) . .
O9 Mn3 O10 61.57(7) . .
N8 Mn3 O10 98.49(9) 1_554 .
O7 S1 O8 112.71(13) . .
O7 S1 O10 110.82(13) . .
O8 S1 O10 112.31(13) . .
O7 S1 O9 110.10(11) . .
O8 S1 O9 108.99(13) . .
O10 S1 O9 101.30(10) . .
C46 O1 Mn3 139.14(15) . .
Mn2 O1W H1WA 101.4 . .
Mn2 O1W H1WB 116.4 . .
H1WA O1W H1WB 114.6 . .
C46 O2 Mn2 130.09(17) . .
C53 O3 Mn3 130.5(2) . 2_676
C53 O4 Mn1 136.51(16) . 1_565
C60 O5 Mn2 121.64(16) . 2_577
S1 O9 Mn2 135.66(11) . .
S1 O9 Mn3 100.67(9) . .
Mn2 O9 Mn3 123.66(8) . .
S1 O10 Mn1 138.66(11) . .
S1 O10 Mn3 96.26(9) . .
Mn1 O10 Mn3 124.50(9) . .
C3 N1 C1 106.7(2) . .
C3 N1 Mn2 120.72(17) . .
C1 N1 Mn2 125.97(19) . .
C3 N2 C2 106.5(2) . .
C3 N2 C4 126.9(2) . .
C2 N2 C4 126.52(19) . .
C18 N3 C16 101.7(2) . .
C18 N3 C13 126.8(3) . .
C16 N3 C13 122.2(3) . .
C18 N4 C17 103.6(3) . .
C18 N4 Mn2 123.3(2) . 1_556
C17 N4 Mn2 117.7(2) . 1_556
C17A N4 Mn2 129.9(3) . 1_556
C19 N5 C20 103.6(3) . .
C19 N5 Mn3 126.9(2) . .
C20 N5 Mn3 128.38(18) . .
C19 N6 C21 106.8(2) . .
C19 N6 C22 125.5(2) . .
C21 N6 C22 127.7(3) . .
C36 N7 C34 106.6(3) . .
C36 N7 C31 126.6(3) . .
C34 N7 C31 126.7(2) . .
C36 N8 C35 104.9(2) . .
C36 N8 Mn3 130.1(2) . 1_556
C35 N8 Mn3 119.7(3) . 1_556
C39 N9 C37 105.1(3) . .
C39 N9 Mn1 119.6(2) . .
C37 N9 Mn1 134.99(18) . .
C38 N10 C39 106.6(3) . .
C38 N10 C40 129.6(3) . .
C39 N10 C40 123.7(2) . .
N1 C1 C2 109.6(2) . .
N1 C1 H1 125.2 . .
C2 C1 H1 125.2 . .
C1 C2 N2 105.9(2) . .
C1 C2 H2 127.1 . .
N2 C2 H2 127.1 . .
N1 C3 N2 111.3(2) . .
N1 C3 H3 124.3 . .
N2 C3 H3 124.3 . .
C9 C4 C5 119.8(2) . .
C9 C4 N2 120.4(2) . .
C5 C4 N2 119.8(2) . .
C4 C5 C6 120.0(3) . .
C4 C5 H5 120.0 . .
C6 C5 H5 120.0 . .
C5 C6 C7 120.9(2) . .
C5 C6 H6 119.5 . .
C7 C6 H6 119.5 . .
C8 C7 C6 117.7(2) . .
C8 C7 C10 122.5(3) . .
C6 C7 C10 119.7(2) . .
C7 C8 C9 121.6(3) . .
C7 C8 H8 119.2 . .
C9 C8 H8 119.2 . .
C4 C9 C8 119.9(2) . .
C4 C9 H9 120.1 . .
C8 C9 H9 120.1 . .
C12A C11 C12 94.8(3) . .
C12A C11 C10 63.2(2) . .
C12 C11 C10 122.2(3) . .
C11 C10 C7 124.4(3) . .
C11 C10 C15 120.4(3) . .
C7 C10 C15 115.1(3) . .
C12 C13 N3 121.8(3) . .
C12 C13 C14 125.5(3) . .
N3 C13 C14 112.7(3) . .
C13 C12 C11 119.9(3) . .
C15 C14 C13 113.1(5) . .
N3 C16 C17 106.6(2) . .
N3 C16 H16 126.9 . .
C17 C16 H16 126.5 . .
N4 C17 C16 106.13(19) . .
N4 C17 H17 126.9 . .
C16 C17 H17 126.9 . .
N4 C18 N3 112.9(3) . .
N4 C18 H18 123.6 . .
N3 C18 H18 123.6 . .
N5 C19 N6 112.0(3) . .
N5 C19 H19 124.0 . .
N6 C19 H19 124.0 . .
C21 C20 N5 111.9(3) . .
C21 C20 H20 124.1 . .
N5 C20 H20 124.1 . .
C20 C21 N6 105.7(3) . .
C20 C21 H21 127.1 . .
N6 C21 H21 127.1 . .
C27 C22 C23 121.0(2) . .
C27 C22 N6 120.6(2) . .
C23 C22 N6 118.4(2) . .
C24 C23 C22 118.1(2) . .
C24 C23 H23 121.0 . .
C22 C23 H23 121.0 . .
C23 C24 C25 123.2(3) . .
C23 C24 H24 118.4 . .
C25 C24 H24 118.4 . .
C26 C25 C24 116.8(2) . .
C26 C25 C28 122.8(2) . .
C24 C25 C28 120.4(2) . .
C25 C26 C27 121.0(2) . .
C25 C26 H26 119.5 . .
C27 C26 H26 119.5 . .
C22 C27 C26 119.5(3) . .
C22 C27 H27 120.2 . .
C26 C27 H27 120.2 . .
C29 C28 C33 117.6(2) . .
C29 C28 C25 120.1(2) . .
C33 C28 C25 122.3(2) . .
C28 C29 C30 121.3(3) . .
C28 C29 H29 119.3 . .
C30 C29 H29 119.3 . .
C31 C30 C29 120.9(3) . .
C31 C30 H30 119.5 . .
C29 C30 H30 119.5 . .
C30 C31 C32 119.9(3) . .
C30 C31 N7 120.6(3) . .
C32 C31 N7 119.5(3) . .
C33 C32 C31 119.0(3) . .
C33 C32 H32 120.5 . .
C31 C32 H32 120.5 . .
C32 C33 C28 121.2(2) . .
C32 C33 H33 119.4 . .
C28 C33 H33 119.4 . .
C35 C34 N7 105.9(3) . .
C35 C34 H34 127.1 . .
N7 C34 H34 127.1 . .
C34 C35 N8 111.0(3) . .
C34 C35 H35 124.5 . .
N8 C35 H35 124.5 . .
N8 C36 N7 111.5(3) . .
N8 C36 H36 124.2 . .
N7 C36 H36 124.2 . .
C38 C37 N9 110.4(3) . .
C38 C37 H37 124.8 . .
N9 C37 H37 124.8 . .
C37 C38 N10 107.0(4) . .
C37 C38 H38 126.5 . .
N10 C38 H38 126.5 . .
N9 C39 N10 110.9(3) . .
N9 C39 H39 124.6 . .
N10 C39 H39 124.6 . .
C41 C40 C45 118.5(2) . .
C41 C40 N10 121.7(3) . .
C45 C40 N10 119.8(2) . .
C40 C41 C42 120.1(3) . .
C40 C41 H41 119.9 . .
C42 C41 H41 119.9 . .
C43 C42 C41 122.5(2) . .
C43 C42 H42 118.7 . .
C41 C42 H42 118.7 . .
C42 C43 C44 116.8(2) . .
C42 C43 C43 121.4(3) . 2_665
C44 C43 C43 121.8(3) . 2_665
C43 C44 C45 122.6(3) . .
C43 C44 H44 118.7 . .
C45 C44 H44 118.7 . .
C40 C45 C44 119.4(3) . .
C40 C45 H45 120.3 . .
C44 C45 H45 120.3 . .
O1 C46 O2 125.8(2) . .
O1 C46 C47 117.7(2) . .
O2 C46 C47 116.5(2) . .
C52 C47 C48 119.6(2) . .
C52 C47 C46 120.5(2) . .
C48 C47 C46 119.86(18) . .
C49 C48 C47 121.49(19) . .
C49 C48 H48 119.3 . .
C47 C48 H48 119.3 . .
C50 C49 C48 117.4(2) . .
C50 C49 C54 121.7(2) . .
C48 C49 C54 120.92(18) . .
C49 C50 C51 121.7(2) . .
C49 C50 H50 119.2 . .
C51 C50 H50 119.2 . .
C52 C51 C50 119.9(2) . .
C52 C51 C53 120.2(2) . .
C50 C51 C53 119.7(2) . .
C47 C52 C51 119.6(2) . .
C47 C52 H52 120.2 . .
C51 C52 H52 120.2 . .
O4 C53 O3 125.1(2) . .
O4 C53 C51 117.7(2) . .
O3 C53 C51 117.2(2) . .
C55 C54 C59 117.2(2) . .
C55 C54 C49 122.7(2) . .
C59 C54 C49 120.14(18) . .
C54 C55 C56 121.5(2) . .
C54 C55 H55 119.2 . .
C56 C55 H55 119.2 . .
C57 C56 C55 121.1(2) . .
C57 C56 H56 119.4 . .
C55 C56 H56 119.4 . .
C56 C57 C58 117.6(2) . .
C56 C57 C60 122.7(2) . .
C58 C57 C60 119.6(2) . .
C59 C58 C57 121.7(2) . .
C59 C58 H58 119.1 . .
C57 C58 H58 119.1 . .
C58 C59 C54 120.76(19) . .
C58 C59 H59 119.6 . .
C54 C59 H59 119.6 . .
O5 C60 O6 126.3(2) . .
O5 C60 C57 117.1(2) . .
O6 C60 C57 116.57(19) . .

loop_
_geom_bond_atom_site_label_1
_geom_bond_atom_site_label_2
_geom_bond_distance
_geom_bond_site_symmetry_2
Mn1 O4 2.1251(18) 2_676
Mn1 O4 2.1251(18) 1_545
Mn1 O10 2.2490(19) 2_666
Mn1 O10 2.2490(19) .
Mn1 N9 2.258(3) 2_666
Mn1 N9 2.258(3) .
Mn2 O2 2.120(2) .
Mn2 O9 2.1977(18) .
Mn2 O5 2.2079(18) 2_577
Mn2 O1W 2.223(2) .
Mn2 N4 2.232(3) 1_554
Mn2 N1 2.304(2) .
Mn3 O3 2.135(2) 2_676
Mn3 O1 2.1661(18) .
Mn3 N5 2.220(3) .
Mn3 O9 2.2236(19) .
Mn3 N8 2.240(3) 1_554
Mn3 O10 2.3326(19) .
S1 O7 1.443(2) .
S1 O8 1.454(3) .
S1 O10 1.506(2) .
S1 O9 1.5120(19) .
O1 C46 1.254(3) .
O1W H1WA 0.8200 .
O1W H1WB 0.8201 .
O2 C46 1.264(3) .
O3 C53 1.271(3) .
O3 Mn3 2.135(2) 2_676
O4 C53 1.241(4) .
O4 Mn1 2.1251(18) 1_565
O5 C60 1.248(3) .
O5 Mn2 2.2079(18) 2_577
O6 C60 1.253(3) .
N1 C3 1.303(3) .
N1 C1 1.355(3) .
N2 C3 1.347(3) .
N2 C2 1.377(3) .
N2 C4 1.436(3) .
N3 C18 1.320(4) .
N3 C16 1.389(4) .
N3 C13 1.437(3) .
N3 C16A 1.641(8) .
N4 C18 1.315(4) .
N4 C17 1.365(4) .
N4 C17A 1.558(8) .
N4 Mn2 2.232(3) 1_556
N5 C19 1.327(3) .
N5 C20 1.375(5) .
N6 C19 1.344(4) .
N6 C21 1.375(4) .
N6 C22 1.433(3) .
N7 C36 1.352(4) .
N7 C34 1.362(4) .
N7 C31 1.430(4) .
N8 C36 1.315(4) .
N8 C35 1.355(4) .
N8 Mn3 2.240(3) 1_556
N9 C39 1.326(3) .
N9 C37 1.358(5) .
N10 C38 1.351(4) .
N10 C39 1.357(4) .
N10 C40 1.424(3) .
C1 C2 1.357(4) .
C1 H1 0.9300 .
C2 H2 0.9300 .
C3 H3 0.9300 .
C4 C9 1.364(4) .
C4 C5 1.373(3) .
C5 C6 1.383(4) .
C5 H5 0.9300 .
C6 C7 1.390(4) .
C6 H6 0.9300 .
C7 C8 1.367(3) .
C7 C10 1.489(3) .
C8 C9 1.389(4) .
C8 H8 0.9300 .
C9 H9 0.9300 .
C11 C12 1.358(5) .
C11 C10 1.422(4) .
C10 C15 1.545(7) .
C13 C12 1.328(4) .
C13 C14 1.606(6) .
C14 C15 1.409(8) .
C16 C17 1.4200 .
C16 H16 0.9600 .
C17 H17 0.9601 .
C18 H18 0.9300 .
C19 H19 0.9300 .
C20 C21 1.329(5) .
C20 H20 0.9300 .
C21 H21 0.9300 .
C22 C27 1.374(4) .
C22 C23 1.384(4) .
C23 C24 1.371(4) .
C23 H23 0.9300 .
C24 C25 1.393(4) .
C24 H24 0.9300 .
C25 C26 1.389(4) .
C25 C28 1.479(3) .
C26 C27 1.393(4) .
C26 H26 0.9300 .
C27 H27 0.9300 .
C28 C29 1.366(4) .
C28 C33 1.399(4) .
C29 C30 1.389(4) .
C29 H29 0.9300 .
C30 C31 1.336(4) .
C30 H30 0.9300 .
C31 C32 1.402(4) .
C32 C33 1.383(4) .
C32 H32 0.9300 .
C33 H33 0.9300 .
C34 C35 1.346(4) .
C34 H34 0.9300 .
C35 H35 0.9300 .
C36 H36 0.9300 .
C37 C38 1.340(5) .
C37 H37 0.9300 .
C38 H38 0.9300 .
C39 H39 0.9300 .
C40 C41 1.367(4) .
C40 C45 1.383(5) .
C41 C42 1.384(4) .
C41 H41 0.9300 .
C42 C43 1.360(4) .
C42 H42 0.9300 .
C43 C44 1.362(4) .
C43 C43 1.512(5) 2_665
C44 C45 1.387(4) .
C44 H44 0.9300 .
C45 H45 0.9300 .
C46 C47 1.496(3) .
C47 C52 1.382(3) .
C47 C48 1.399(3) .
C48 C49 1.396(3) .
C48 H48 0.9300 .
C49 C50 1.382(3) .
C49 C54 1.490(3) .
C50 C51 1.394(3) .
C50 H50 0.9300 .
C51 C52 1.385(4) .
C51 C53 1.498(3) .
C52 H52 0.9300 .
C54 C55 1.379(3) .
C54 C59 1.409(4) .
C55 C56 1.397(4) .
C55 H55 0.9300 .
C56 C57 1.376(4) .
C56 H56 0.9300 .
C57 C58 1.392(3) .
C57 C60 1.516(3) .
C58 C59 1.377(3) .
C58 H58 0.9300 .
C59 H59 0.9300 .
